data_4116397
loop_
_publ_author_name
'Jean-Paul Collin'
'Isabelle M. Dixon'
'Jean-Pierre Sauvage'
'J. A. Gareth Williams'
'Francesco Barigelletti'
'Lucia Flamigni'

_publ_contact_author_email fischer@chimie.u-strasbg.fr
_publ_contact_author_fax '+33 (0)3 88 41 53 63'
_publ_contact_author_name
;
Prof. Jean Fischer
;
_publ_contact_author_phone '+33 (0)3 88 41 60 58'
_publ_section_title
;
 Synthesis and Photophysical Properties of Iridium(III) Bisterpyridine and
 Its Homologues: a Family of Complexes with a Long-Lived Excited State
;
_journal_name_full 'Journal of the American Chemical Society'
_journal_page_first 5009
_journal_page_last 5016
_journal_paper_doi 10.1021/ja9833669
_journal_volume 121
_journal_year 1999
_chemical_formula_moiety 'C30 H22 F18 Ir N6 P3'
_chemical_formula_sum 'C30 H22 F18 Ir N6 P3'
_chemical_formula_weight 1093.64
_chemical_name_systematic ' ?'
_space_group_IT_number 14
_symmetry_cell_setting monoclinic
_symmetry_space_group_name_Hall '-P 2ybc'
_symmetry_space_group_name_H-M 'P 1 21/c 1'
_audit_creation_date 24-03-98
_cell_angle_alpha 90
_cell_angle_beta 98.349(8)
_cell_angle_gamma 90
_cell_formula_units_Z 4
_cell_length_a 19.2566(2)
_cell_length_b 16.3846(2)
_cell_length_c 11.2328(1)
_cell_measurement_reflns_used 34171
_cell_measurement_temperature 173
_cell_measurement_theta_max 29.6
_cell_measurement_theta_min 1.4
_cell_volume 3506.52(10)
_computing_publication_material CIFGEN_IN_OpenMoleN_(_1997)
_computing_structure_refinement LSFM_OpenMoleN_(_1997)
_computing_structure_solution direct_methods_(SIR,_Burla_et_al.,_1989)
_diffrn_ambient_temperature 173
_diffrn_measurement_details
;
474 frames, 20 sec/frame, delta phi = 0.4 deg. Each frame measured 2 times.
Detector to crystal distance 25 mm.
;
_diffrn_measurement_device_type KappaCCD
_diffrn_measurement_method '\p scans'
_diffrn_radiation_monochromator graphite
_diffrn_radiation_type Mo-K\a
_diffrn_radiation_wavelength 0.71073
_diffrn_reflns_av_R_equivalents 0.038
_diffrn_reflns_av_sigmaI/netI 0.333
_diffrn_reflns_limit_h_max 13
_diffrn_reflns_limit_h_min 0
_diffrn_reflns_limit_k_max 22
_diffrn_reflns_limit_k_min 0
_diffrn_reflns_limit_l_max 24
_diffrn_reflns_limit_l_min -24
_diffrn_reflns_number 34171
_diffrn_reflns_theta_max 29.55
_diffrn_reflns_theta_min 2.5
_diffrn_source xray_tube
_diffrn_standards_decay_% 0
_exptl_absorpt_coefficient_mu 4.055
_exptl_absorpt_correction_T_max 1.00
_exptl_absorpt_correction_T_min 0.75
_exptl_absorpt_correction_type refdelf
_exptl_absorpt_process_details
;
Walker, N. & Stuart, D. (1983). Acta Cryst., A39, 158-166.
;
_exptl_crystal_colour yellow
_exptl_crystal_density_diffrn 2.07
_exptl_crystal_density_method none
_exptl_crystal_description prism
_exptl_crystal_F_000 2112
_exptl_crystal_size_max 0.20
_exptl_crystal_size_mid 0.15
_exptl_crystal_size_min 0.10
_refine_diff_density_max 0.798
_refine_diff_density_min -0.197
_refine_ls_abs_structure_details ' ?'
_refine_ls_extinction_method none
_refine_ls_goodness_of_fit_all 1.240
_refine_ls_goodness_of_fit_ref 1.115
_refine_ls_hydrogen_treatment noref
_refine_ls_matrix_type full
_refine_ls_number_constraints 0
_refine_ls_number_parameters 595
_refine_ls_number_reflns 7436
_refine_ls_number_restraints 0
_refine_ls_R_factor_all 0.044
_refine_ls_R_factor_gt 0.034
_refine_ls_shift/esd_mean 0.002
_refine_ls_shift/su_max 0.016
_refine_ls_structure_factor_coef F
_refine_ls_weighting_details 'w = 4Fo^2^/(\s^2^(Fo^2^) + 0.0064 Fo^4^)'
_refine_ls_weighting_scheme calc
_refine_ls_wR_factor_all 0.058
_refine_ls_wR_factor_ref 0.052
_reflns_number_gt 7436
_reflns_number_total 9112
_reflns_threshold_expression >3.0\s(I)
_cod_data_source_file ja9833669.cif
_cod_data_source_block st116
_cod_depositor_comments
;
The following automatic conversions were performed:

'_refine_ls_weighting_scheme' value '4Fo^2^/(\s^2^(Fo^2^) + 0.0064
Fo^4^)' was changed to 'calc'. New tag '_refine_ls_weighting_details'
was created. The value of the new tag was set to 'w =
4Fo^2^/(\s^2^(Fo^2^) + 0.0064 Fo^4^)'.

Automatic conversion script
Id: cif_fix_values 3143 2015-03-26 13:38:13Z robertas 
;
_cod_original_cell_volume 3506.5(2)
_cod_database_code 4116397

loop_
_symmetry_equiv_pos_as_xyz
x,y,z
-x,1/2+y,1/2-z
-x,-y,-z
+x,1/2-y,1/2+z

loop_
_atom_site_aniso_label
_atom_site_aniso_U_11
_atom_site_aniso_U_22
_atom_site_aniso_U_33
_atom_site_aniso_U_12
_atom_site_aniso_U_13
_atom_site_aniso_U_23
_atom_site_aniso_type_symbol
IR 0.02201(7) 0.01428(6) 0.02007(7) -0.00059(4) 0.00508(6) -0.00029(3) Ir
N1 0.026(1) 0.018(1) 0.022(1) 0.001(1) 0.0062(9) 0.0018(9) n
C1 0.034(2) 0.028(2) 0.026(2) 0.000(1) 0.007(1) -0.002(1) C
C2 0.037(2) 0.040(2) 0.030(2) 0.004(2) -0.003(1) 0.000(1) C
C3 0.042(2) 0.039(2) 0.036(2) 0.010(2) 0.001(1) 0.010(2) C
C4 0.041(2) 0.027(2) 0.038(2) 0.009(1) 0.014(1) 0.007(1) C
C5 0.029(1) 0.022(1) 0.028(1) 0.003(1) 0.010(1) 0.006(1) C
C6 0.031(1) 0.018(1) 0.035(1) -0.001(1) 0.014(1) 0.002(1) C
C7 0.038(2) 0.021(2) 0.053(2) 0.003(1) 0.016(1) -0.001(1) C
C8 0.046(2) 0.023(2) 0.059(2) -0.004(1) 0.017(2) -0.015(1) C
C9 0.041(2) 0.030(2) 0.038(2) -0.003(1) 0.007(1) -0.013(1) C
C10 0.028(1) 0.024(1) 0.029(1) -0.007(1) 0.008(1) -0.009(1) C
N2 0.030(1) 0.016(1) 0.027(1) -0.003(1) 0.0102(9) -0.0043(9) n
C11 0.026(1) 0.028(2) 0.027(1) -0.004(1) 0.006(1) -0.007(1) C
C12 0.033(2) 0.040(2) 0.030(1) -0.008(2) 0.006(1) -0.004(1) C
C13 0.028(2) 0.054(2) 0.029(2) -0.004(1) 0.001(2) -0.000(1) C
C14 0.027(2) 0.041(2) 0.034(1) 0.004(1) 0.005(1) 0.006(1) C
C15 0.029(2) 0.028(2) 0.027(1) 0.001(1) 0.006(1) 0.000(1) C
N3 0.023(1) 0.025(1) 0.022(1) -0.002(1) 0.006(1) 0.002(1) n
N4 0.024(1) 0.024(1) 0.023(1) 0.000(1) 0.007(1) 0.0009(9) n
C16 0.030(2) 0.026(2) 0.027(1) -0.003(1) 0.006(1) 0.003(1) C
C17 0.028(2) 0.043(2) 0.031(1) -0.006(1) 0.005(1) 0.009(1) C
C18 0.028(2) 0.056(2) 0.026(2) 0.004(2) 0.005(1) -0.000(1) C
C19 0.025(1) 0.043(2) 0.026(1) 0.007(1) 0.006(1) -0.005(1) C
C20 0.023(1) 0.025(1) 0.027(1) 0.004(1) 0.002(1) -0.002(1) C
C21 0.026(1) 0.023(1) 0.027(1) 0.006(1) -0.000(1) -0.003(1) C
C22 0.043(2) 0.028(2) 0.039(2) 0.008(1) 0.003(1) -0.012(1) C
C23 0.047(2) 0.025(2) 0.058(2) 0.000(2) 0.001(2) -0.014(2) C
C24 0.045(2) 0.019(2) 0.043(2) -0.006(1) -0.003(2) 0.001(1) C
C25 0.035(2) 0.017(1) 0.032(1) -0.004(1) 0.001(1) 0.004(1) C
N5 0.028(1) 0.015(1) 0.024(1) 0.001(1) 0.002(1) -0.0018(9) n
C26 0.030(2) 0.027(2) 0.031(1) -0.006(1) 0.003(1) 0.006(1) C
C27 0.042(2) 0.035(2) 0.043(2) -0.011(2) 0.006(1) 0.009(1) C
C28 0.040(2) 0.055(2) 0.041(2) -0.017(2) 0.009(1) 0.013(2) C
C29 0.030(2) 0.053(2) 0.032(2) -0.001(2) 0.009(1) 0.008(2) C
C30 0.025(2) 0.037(2) 0.028(1) -0.000(1) 0.004(1) 0.002(1) C
N6 0.023(1) 0.025(1) 0.024(1) -0.002(1) 0.0046(9) 0.004(1) n
P1 0.0379(4) 0.0257(4) 0.0402(4) 0.0000(4) 0.0131(3) -0.0029(4) P
F1 0.042(1) 0.040(1) 0.074(1) 0.009(1) -0.001(1) -0.008(1) F
F2 0.067(1) 0.036(1) 0.058(1) 0.004(1) 0.0338(9) 0.009(1) F
F3 0.068(1) 0.037(1) 0.053(1) 0.012(1) 0.024(1) -0.010(1) F
F4 0.068(1) 0.028(1) 0.065(1) -0.002(1) 0.030(1) 0.004(1) F
F5 0.054(1) 0.046(1) 0.062(1) 0.007(1) -0.008(1) -0.011(1) F
F6 0.049(1) 0.032(1) 0.046(1) 0.0051(9) 0.0175(8) -0.0048(9) F
P2 0.0347(5) 0.0340(5) 0.0256(4) 0.0035(4) 0.0057(4) -0.0008(4) P
F7 0.033(2) 0.038(3) 0.169(5) 0.001(2) -0.041(3) 0.002(3) F
F8 0.240(6) 0.047(3) 0.038(2) 0.007(4) 0.075(2) 0.000(2) F
F9 0.058(3) 0.071(4) 0.166(5) -0.000(3) -0.063(3) -0.027(4) F
F10 0.169(4) 0.064(4) 0.046(2) 0.014(3) 0.068(2) 0.012(2) F
F11 0.064(1) 0.030(1) 0.057(1) 0.005(1) 0.006(1) 0.007(1) F
F12 0.060(1) 0.032(1) 0.064(1) -0.001(1) 0.011(1) -0.010(1) F
F7A 0.108(3) 0.118(5) 0.232(5) -0.060(3) 0.136(2) -0.074(4) F
F8A 0.135(3) 0.035(3) 0.278(4) 0.015(2) 0.175(2) 0.011(3) F
F9A 0.268(7) 0.055(4) 0.085(3) 0.044(4) -0.125(3) -0.025(3) F
F10A 0.240(7) 0.063(4) 0.065(3) -0.027(4) -0.085(3) 0.017(3) F
P3 0.0370(5) 0.0359(6) 0.0282(5) -0.0067(3) 0.0067(4) -0.0069(3) P
F13 0.072(2) 0.143(3) 0.090(2) -0.080(2) 0.054(2) -0.074(2) F
F14 0.074(2) 0.105(3) 0.083(2) 0.059(2) -0.042(2) -0.054(2) F
F15 0.083(3) 0.035(2) 0.072(2) 0.020(2) -0.026(2) -0.004(2) F
F16 0.050(2) 0.040(2) 0.072(2) -0.017(2) 0.024(2) -0.015(2) F
F17 0.067(2) 0.119(2) 0.048(1) -0.009(2) 0.007(1) -0.044(1) F
F18 0.078(2) 0.114(2) 0.045(1) -0.015(2) 0.028(1) -0.031(1) F
F13A 0.196(7) 0.050(4) 0.089(4) 0.005(5) 0.076(4) 0.000(4) F
F14A 0.050(6) 0.37(3) 0.074(7) 0.018(6) 0.018(5) -0.006(6) F
F15A 0.026(4) 0.53(2) 0.051(4) 0.017(5) -0.001(3) -0.123(5) F
F16A 0.23(1) 0.065(6) 0.081(4) -0.017(6) 0.054(5) 0.004(4) F

loop_
_atom_site_label
_atom_site_fract_x
_atom_site_fract_y
_atom_site_fract_z
_atom_site_U_iso_or_equiv
_atom_site_occupancy
_atom_site_thermal_displace_type
_atom_site_calc_flag
_atom_site_calc_attached_atom
_atom_site_type_symbol
IR 0.24331(1) 0.00521(1) -0.18680(1) 0.01848(7) 1.000 Uani ? ? Ir
N1 0.3212(1) -0.0435(2) -0.0628(2) 0.022(1) 1.000 Uani ? ? n
C1 0.3616(2) -0.0049(2) 0.0261(3) 0.029(2) 1.000 Uani ? ? C
C2 0.4122(2) -0.0455(2) 0.1053(3) 0.036(2) 1.000 Uani ? ? C
C3 0.4208(2) -0.1281(2) 0.0921(3) 0.039(2) 1.000 Uani ? ? C
C4 0.3795(2) -0.1683(2) -0.0002(3) 0.035(2) 1.000 Uani ? ? C
C5 0.3307(2) -0.1255(2) -0.0787(3) 0.026(1) 1.000 Uani ? ? C
C6 0.2873(2) -0.1620(2) -0.1845(3) 0.027(1) 1.000 Uani ? ? C
C7 0.2862(2) -0.2430(2) -0.2232(3) 0.035(2) 1.000 Uani ? ? C
C8 0.2418(2) -0.2632(2) -0.3277(3) 0.039(2) 1.000 Uani ? ? C
C9 0.1982(2) -0.2072(2) -0.3909(3) 0.036(2) 1.000 Uani ? ? C
C10 0.2001(2) -0.1261(2) -0.3488(3) 0.027(1) 1.000 Uani ? ? C
N2 0.2448(1) -0.1076(2) -0.2493(2) 0.023(1) 1.000 Uani ? ? n
C11 0.1575(2) -0.0568(2) -0.3990(3) 0.027(1) 1.000 Uani ? ? C
C12 0.1097(2) -0.0602(2) -0.5033(3) 0.034(2) 1.000 Uani ? ? C
C13 0.0741(2) 0.0098(2) -0.5465(4) 0.035(2) 1.000 Uani ? ? C
C14 0.0844(2) 0.0808(2) -0.4804(3) 0.034(2) 1.000 Uani ? ? C
C15 0.1308(2) 0.0812(2) -0.3754(3) 0.028(1) 1.000 Uani ? ? C
N3 0.1675(1) 0.0144(2) -0.3352(2) 0.023(1) 1.000 Uani ? ? n
N4 0.1685(2) -0.0116(2) -0.0755(2) 0.024(1) 1.000 Uani ? ? n
C16 0.1364(2) -0.0814(2) -0.0547(3) 0.028(1) 1.000 Uani ? ? C
C17 0.0883(2) -0.0849(2) 0.0260(3) 0.034(2) 1.000 Uani ? ? C
C18 0.0725(2) -0.0144(2) 0.0842(3) 0.034(2) 1.000 Uani ? ? C
C19 0.1045(2) 0.0583(2) 0.0611(3) 0.031(2) 1.000 Uani ? ? C
C20 0.1535(2) 0.0584(2) -0.0177(3) 0.025(1) 1.000 Uani ? ? C
C21 0.1932(2) 0.1318(2) -0.0441(3) 0.026(1) 1.000 Uani ? ? C
C22 0.1882(2) 0.2099(2) 0.0006(3) 0.036(2) 1.000 Uani ? ? C
C23 0.2302(2) 0.2704(2) -0.0385(3) 0.041(2) 1.000 Uani ? ? C
C24 0.2764(2) 0.2541(2) -0.1202(3) 0.033(2) 1.000 Uani ? ? C
C25 0.2799(2) 0.1755(2) -0.1615(3) 0.027(1) 1.000 Uani ? ? C
N5 0.2383(1) 0.1170(2) -0.1223(2) 0.022(1) 1.000 Uani ? ? n
C26 0.3235(2) 0.1436(2) -0.2477(3) 0.029(2) 1.000 Uani ? ? C
C27 0.3694(2) 0.1916(2) -0.3013(3) 0.040(2) 1.000 Uani ? ? C
C28 0.4083(2) 0.1563(3) -0.3829(3) 0.045(2) 1.000 Uani ? ? C
C29 0.4008(2) 0.0755(3) -0.4090(3) 0.037(2) 1.000 Uani ? ? C
C30 0.3541(2) 0.0295(2) -0.3545(3) 0.030(2) 1.000 Uani ? ? C
N6 0.3160(1) 0.0619(2) -0.2760(2) 0.024(1) 1.000 Uani ? ? n
P1 0.51587(5) 0.14562(6) 0.28904(8) 0.0339(4) 1.000 Uani ? ? P
F1 0.4432(1) 0.1396(1) 0.1990(2) 0.050(1) 1.000 Uani ? ? F
F2 0.4933(1) 0.0708(1) 0.3639(2) 0.052(1) 1.000 Uani ? ? F
F3 0.4812(1) 0.2083(1) 0.3717(2) 0.052(1) 1.000 Uani ? ? F
F4 0.5385(1) 0.2210(1) 0.2119(2) 0.050(1) 1.000 Uani ? ? F
F5 0.5892(1) 0.1521(2) 0.3767(2) 0.053(1) 1.000 Uani ? ? F
F6 0.5509(1) 0.0831(1) 0.2050(2) 0.041(1) 1.000 Uani ? ? F
P2 0.99761(4) 0.24816(5) 0.23968(6) 0.0311(5) 1.000 Uani ? ? P
F7 0.9206(2) 0.2489(3) 0.1688(6) 0.059(3) 0.500 Uani ? ? F
F8 0.9700(4) 0.2434(4) 0.3620(4) 0.075(3) 0.500 Uani ? ? F
F9 1.0730(3) 0.2408(4) 0.3062(6) 0.088(4) 0.500 Uani ? ? F
F10 1.0237(3) 0.2464(4) 0.1161(4) 0.079(3) 0.500 Uani ? ? F
F11 0.9967(1) 0.1506(1) 0.2360(2) 0.048(1) 1.000 Uani ? ? F
F12 0.9985(1) 0.3458(1) 0.2407(2) 0.050(1) 1.000 Uani ? ? F
F7A 0.9360(3) 0.2487(5) 0.3128(6) 0.143(4) 0.500 Uani ? ? F
F8A 1.0629(3) 0.2502(4) 0.1722(6) 0.110(3) 0.500 Uani ? ? F
F9A 0.9486(4) 0.2506(4) 0.1196(5) 0.108(4) 0.500 Uani ? ? F
F10A 1.0451(4) 0.2556(4) 0.3642(5) 0.099(4) 0.500 Uani ? ? F
P3 0.25679(7) -0.00182(5) -0.68925(9) 0.0335(5) 1.000 Uani ? ? P
F13 0.1969(2) -0.0656(3) -0.6888(4) 0.097(3) 0.600 Uani ? ? F
F14 0.2017(2) 0.0692(3) -0.7271(4) 0.086(3) 0.600 Uani ? ? F
F15 0.3120(2) -0.0692(3) -0.6510(4) 0.059(2) 0.600 Uani ? ? F
F16 0.3169(2) 0.0622(2) -0.6900(3) 0.052(2) 0.600 Uani ? ? F
F17 0.2527(2) 0.0300(2) -0.5558(2) 0.073(2) 1.000 Uani ? ? F
F18 0.2572(1) -0.0313(3) -0.8242(2) 0.074(2) 1.000 Uani ? ? F
F13A 0.2602(5) -0.0852(5) -0.6132(7) 0.095(5) 0.400 Uani ? ? F
F14A 0.3425(7) -0.0014(7) -0.661(1) 0.11(1) 0.400 Uani ? ? F
F15A 0.1794(5) -0.0091(8) -0.7091(7) 0.089(7) 0.400 Uani ? ? F
F16A 0.2626(6) 0.0761(6) -0.7603(7) 0.106(6) 0.400 Uani ? ? F
H1 0.3557 0.0521 0.0355 0.0378 1.000 Uiso calc C1 H
H2 0.4404 -0.0165 0.1678 0.0478 1.000 Uiso calc C2 H
H3 0.4547 -0.1571 0.1458 0.0513 1.000 Uiso calc C3 H
H4 0.3846 -0.2255 -0.0098 0.0447 1.000 Uiso calc C4 H
H5 0.3150 -0.2831 -0.1793 0.0475 1.000 Uiso calc C7 H
H6 0.2415 -0.3178 -0.3563 0.0540 1.000 Uiso calc C8 H
H7 0.1676 -0.2226 -0.4613 0.0472 1.000 Uiso calc C9 H
H8 0.1012 -0.1103 -0.5452 0.0444 1.000 Uiso calc C12 H
H9 0.0431 0.0089 -0.6205 0.0485 1.000 Uiso calc C13 H
H10 0.0596 0.1290 -0.5073 0.0440 1.000 Uiso calc C14 H
H11 0.1372 0.1302 -0.3298 0.0360 1.000 Uiso calc C15 H
H12 0.1467 -0.1296 -0.0960 0.0361 1.000 Uiso calc C16 H
H13 0.0665 -0.1352 0.0410 0.0445 1.000 Uiso calc C17 H
H14 0.0399 -0.0159 0.1399 0.0471 1.000 Uiso calc C18 H
H15 0.0931 0.1075 0.0987 0.0408 1.000 Uiso calc C19 H
H16 0.1570 0.2218 0.0564 0.0477 1.000 Uiso calc C22 H
H17 0.2273 0.3244 -0.0087 0.0573 1.000 Uiso calc C23 H
H18 0.3047 0.2960 -0.1466 0.0475 1.000 Uiso calc C24 H
H19 0.3743 0.2480 -0.2824 0.0518 1.000 Uiso calc C27 H
H20 0.4400 0.1885 -0.4203 0.0586 1.000 Uiso calc C28 H
H21 0.4274 0.0508 -0.4643 0.0494 1.000 Uiso calc C29 H
H22 0.3489 -0.0269 -0.3734 0.0389 1.000 Uiso calc C30 H

loop_
_atom_type_symbol
_atom_type_scat_dispersion_real
_atom_type_scat_dispersion_imag
_atom_type_scat_source
C 0.002 0.002 International_Tables_Vol_IV_Table_2.3.1
H 0.000 0.000 International_Tables_Vol_IV_Table_2.3.1
N 0.004 0.003 International_Tables_Vol_IV_Table_2.3.1
F 0.014 0.010 International_Tables_Vol_IV_Table_2.3.1
P 0.090 0.095 International_Tables_Vol_IV_Table_2.3.1
Ir -2.066 7.990 International_Tables_Vol_IV_Table_2.3.1

loop_
_geom_angle_atom_site_label_1
_geom_angle_atom_site_label_2
_geom_angle_atom_site_label_3
_geom_angle
N1 IR N2 80.3(1)
N1 IR N3 160.2(1)
N1 IR N4 92.4(1)
N1 IR N5 100.4(1)
N1 IR N6 91.4(1)
N2 IR N3 80.0(1)
N2 IR N4 97.9(1)
N2 IR N5 177.8(1)
N2 IR N6 101.7(1)
N3 IR N4 91.4(1)
N3 IR N5 99.4(1)
N3 IR N6 91.5(1)
N4 IR N5 80.0(1)
N4 IR N6 160.4(1)
N5 IR N6 80.4(1)
IR N1 C1 127.9(2)
IR N1 C5 113.0(2)
C1 N1 C5 119.2(3)
N1 C1 C2 122.2(3)
C1 C2 C3 119.1(4)
C2 C3 C4 119.1(3)
C3 C4 C5 120.1(3)
N1 C5 C4 120.3(3)
N1 C5 C6 115.5(3)
C4 C5 C6 124.2(3)
C5 C6 C7 128.1(3)
C5 C6 N2 113.3(3)
C7 C6 N2 118.6(3)
C6 C7 C8 118.0(4)
C7 C8 C9 122.2(3)
C8 C9 C10 118.3(3)
C9 C10 N2 118.3(3)
C9 C10 C11 128.1(3)
N2 C10 C11 113.7(3)
IR N2 C6 117.7(2)
IR N2 C10 117.7(2)
C6 N2 C10 124.5(3)
C10 C11 C12 124.2(3)
C10 C11 N3 115.5(3)
C12 C11 N3 120.3(3)
C11 C12 C13 119.9(4)
C12 C13 C14 118.9(4)
C13 C14 C15 119.5(4)
C14 C15 N3 121.9(3)
IR N3 C11 113.1(2)
IR N3 C15 127.5(2)
C11 N3 C15 119.4(3)
IR N4 C16 127.1(2)
IR N4 C20 112.9(2)
C16 N4 C20 120.0(3)
N4 C16 C17 121.3(3)
C16 C17 C18 119.2(4)
C17 C18 C19 119.8(4)
C18 C19 C20 119.0(4)
N4 C20 C19 120.8(3)
N4 C20 C21 115.9(3)
C19 C20 C21 123.3(3)
C20 C21 C22 128.0(3)
C20 C21 N5 112.7(3)
C22 C21 N5 119.3(3)
C21 C22 C23 118.1(3)
C22 C23 C24 121.8(3)
C23 C24 C25 118.0(3)
C24 C25 N5 119.3(3)
C24 C25 C26 128.1(3)
N5 C25 C26 112.5(3)
IR N5 C21 118.5(2)
IR N5 C25 118.1(2)
C21 N5 C25 123.4(3)
C25 C26 C27 123.2(3)
C25 C26 N6 116.5(3)
C27 C26 N6 120.3(3)
C26 C27 C28 119.3(4)
C27 C28 C29 119.8(4)
C28 C29 C30 119.4(4)
C29 C30 N6 122.1(4)
IR N6 C26 112.5(2)
IR N6 C30 128.3(2)
C26 N6 C30 119.2(3)
F1 P1 F2 90.3(1)
F1 P1 F3 90.4(1)
F1 P1 F4 89.3(1)
F1 P1 F5 178.9(2)
F1 P1 F6 89.5(1)
F2 P1 F3 91.1(1)
F2 P1 F4 179.5(1)
F2 P1 F5 90.6(2)
F2 P1 F6 89.4(1)
F3 P1 F4 89.3(1)
F3 P1 F5 90.3(1)
F3 P1 F6 179.5(1)
F4 P1 F5 89.8(2)
F4 P1 F6 90.2(1)
F5 P1 F6 89.8(1)
F7 P2 F8 91.7(8)
F7 P2 F9 175.8(6)
F7 P2 F10 87.2(7)
F7 P2 F11 89.3(5)
F7 P2 F12 90.2(5)
F7 P2 F7A 61.8(8)
F7 P2 F8A 121.3(9)
F7 P2 F9A 30(1)
F7 P2 F10A 146.9(9)
F8 P2 F9 89.2(8)
F8 P2 F10 175.9(6)
F8 P2 F11 88.2(4)
F8 P2 F12 92.8(4)
F8 P2 F7A 30.0(9)
F8 P2 F8A 147(1)
F8 P2 F9A 122(1)
F8 P2 F10A 56.0(8)
F9 P2 F10 91.7(8)
F9 P2 F11 86.6(4)
F9 P2 F12 93.8(4)
F9 P2 F7A 119.2(8)
F9 P2 F8A 57.8(8)
F9 P2 F9A 148.0(9)
F9 P2 F10A 35.0(8)
F10 P2 F11 87.9(5)
F10 P2 F12 91.2(5)
F10 P2 F7A 149.0(9)
F10 P2 F8A 34.2(8)
F10 P2 F9A 56.4(9)
F10 P2 F10A 125.6(8)
F11 P2 F12 178.9(1)
F11 P2 F7A 90.7(6)
F11 P2 F8A 90.9(4)
F11 P2 F9A 90.0(5)
F11 P2 F10A 96.0(4)
F12 P2 F7A 89.9(6)
F12 P2 F8A 88.5(4)
F12 P2 F9A 89.1(5)
F12 P2 F10A 84.9(4)
F7A P2 F8A 176.5(8)
F7A P2 F9A 92.6(9)
F7A P2 F10A 85.4(8)
F8A P2 F9A 90.5(9)
F8A P2 F10A 91.4(9)
F9A P2 F10A 173.7(6)
P2 F7 F7A 57.9(6)
P2 F8 F10A 62.5(6)
P2 F9 F8A 61.8(6)
P2 F10 F9A 61.3(6)
P2 F7A F7 60.3(6)
P2 F8A F9 60.3(6)
P2 F9A F10 62.3(6)
P2 F10A F8 61.5(6)
F13 P3 F14 91.5(7)
F13 P3 F15 90.0(6)
F13 P3 F16 180.00
F13 P3 F17 94.5(4)
F13 P3 F18 84.6(4)
F13 P3 F13A 53.2(7)
F13 P3 F14A 136.8(9)
F13 P3 F15A 38(1)
F13 P3 F16A 132.6(9)
F14 P3 F15 178.4(4)
F14 P3 F16 88.4(5)
F14 P3 F17 83.7(3)
F14 P3 F18 93.6(3)
F14 P3 F13A 137.6(7)
F14 P3 F14A 131.6(9)
F14 P3 F15A 53(1)
F14 P3 F16A 48.8(7)
F15 P3 F16 90.1(4)
F15 P3 F17 95.6(3)
F15 P3 F18 87.1(3)
F15 P3 F13A 43.4(5)
F15 P3 F14A 46.9(7)
F15 P3 F15A 128(1)
F15 P3 F16A 130.2(9)
F16 P3 F17 85.6(3)
F16 P3 F18 95.3(3)
F16 P3 F13A 126.9(8)
F16 P3 F14A 43.2(7)
F16 P3 F15A 141(1)
F16 P3 F16A 47.3(7)
F17 P3 F18 177.1(2)
F17 P3 F13A 77.4(4)
F17 P3 F14A 90.0(6)
F17 P3 F15A 88.9(5)
F17 P3 F16A 103.6(5)
F18 P3 F13A 104.1(4)
F18 P3 F14A 92.5(6)
F18 P3 F15A 88.7(5)
F18 P3 F16A 75.2(4)
F13A P3 F14A 86.4(8)
F13A P3 F15A 88(1)
F13A P3 F16A 173(1)
F14A P3 F15A 174(1)
F14A P3 F16A 87.1(9)
F15A P3 F16A 97(1)
P3 F13 F13A 65.2(5)
P3 F13 F15A 66(1)
F13A F13 F15A 125(1)
P3 F14 F15A 59.3(7)
P3 F14 F16A 62.7(6)
F15A F14 F16A 116(1)
P3 F15 F13A 70.9(6)
P3 F15 F14A 70.1(8)
F13A F15 F14A 131(1)
P3 F16 F14A 71.6(9)
P3 F16 F16A 64.4(6)
F14A F16 F16A 128(1)
P3 F17 F13A 51.4(3)
P3 F18 F16A 50.6(3)
P3 F13A F13 61.6(6)
P3 F13A F15 65.7(5)
P3 F13A F17 51.1(3)
F13 F13A F15 115.9(9)
F13 F13A F17 83.3(6)
F15 F13A F17 90.7(8)
P3 F14A F15 63.0(7)
P3 F14A F16 65.2(8)
F15 F14A F16 128(1)
P3 F15A F13 74(1)
P3 F15A F14 67(1)
F13 F15A F14 142(1)
P3 F16A F14 68.5(6)
P3 F16A F16 68.3(7)
P3 F16A F18 54.2(4)
F14 F16A F16 121(1)
F14 F16A F18 91.5(8)
F16 F16A F18 93.8(9)

loop_
_geom_bond_atom_site_label_1
_geom_bond_atom_site_label_2
_geom_bond_distance
IR N1 2.054(3)
IR N2 1.979(3)
IR N3 2.056(3)
IR N4 2.058(3)
IR N5 1.978(3)
IR N6 2.056(3)
N1 C1 1.332(5)
N1 C5 1.372(4)
C1 C2 1.389(5)
C2 C3 1.375(6)
C3 C4 1.378(5)
C4 C5 1.383(5)
C5 C6 1.476(5)
C6 C7 1.396(5)
C6 N2 1.349(4)
C7 C8 1.389(5)
C8 C9 1.370(6)
C9 C10 1.409(5)
C10 N2 1.343(4)
C10 C11 1.465(5)
C11 C12 1.382(5)
C11 N3 1.367(4)
C12 C13 1.387(6)
C13 C14 1.378(6)
C14 C15 1.372(5)
C15 N3 1.345(4)
N4 C16 1.337(4)
N4 C20 1.370(4)
C16 C17 1.388(5)
C17 C18 1.383(6)
C18 C19 1.384(6)
C19 C20 1.383(5)
C20 C21 1.478(5)
C21 C22 1.382(5)
C21 N5 1.344(4)
C22 C23 1.390(6)
C23 C24 1.395(6)
C24 C25 1.373(5)
C25 N5 1.362(4)
C25 C26 1.467(5)
C26 C27 1.384(5)
C26 N6 1.379(4)
C27 C28 1.391(6)
C28 C29 1.359(7)
C29 C30 1.383(5)
C30 N6 1.336(4)
P1 F1 1.605(3)
P1 F2 1.582(2)
P1 F3 1.595(2)
P1 F4 1.605(2)
P1 F5 1.604(3)
P1 F6 1.606(2)
P2 F7 1.578(9)
P2 F8 1.545(9)
P2 F9 1.537(9)
P2 F10 1.544(8)
P2 F11 1.599(3)
P2 F12 1.599(3)
P2 F7A 1.54(1)
P2 F8A 1.560(9)
P2 F9A 1.53(1)
P2 F10A 1.561(9)
F7 F7A 1.60(2)
F8 F10A 1.46(2)
F9 F8A 1.50(2)
F10 F9A 1.45(2)
P3 F13 1.557(7)
P3 F14 1.590(6)
P3 F15 1.550(6)
P3 F16 1.563(5)
P3 F17 1.600(3)
P3 F18 1.593(3)
P3 F13A 1.61(1)
P3 F14A 1.64(2)
P3 F15A 1.48(1)
P3 F16A 1.52(1)
F13 F13A 1.42(2)
F13 F15A 1.00(3)
F14 F15A 1.38(3)
F14 F16A 1.29(2)
F15 F13A 1.17(1)
F15 F14A 1.27(2)
F16 F14A 1.18(2)
F16 F16A 1.24(2)
F17 F13A 2.01(1)
F18 F16A 1.90(1)
